data_7245308
loop_
_publ_author_name
'Zhang, Jian-Wei'
'Li, Xi'
'Yu, Rui-Ying'
'Zhang, Jinping'
'Chen, Ya'
'Li, Jieqiong'

_publ_section_title
;
 An unusual F-bridged dual-trinuclear Mg-organic framework as luminescent
 thermometer for highly efficient low-temperature detection
;
_journal_name_full CrystEngComm
_journal_paper_doi 10.1039/D2CE01008A
_journal_year 2022
_chemical_formula_sum 'C68 H94 F2 Mg5 N10 O24'
_chemical_formula_weight 1595.08
_chemical_name_systematic SQNU-22
_space_group_crystal_system orthorhombic
_space_group_IT_number 64
_space_group_name_Hall '-C 2ac 2'
_space_group_name_H-M_alt 'C m c e'
_atom_sites_solution_hydrogens geom
_audit_creation_method SHELXL-2018/1
_audit_update_record
;
2022-05-06 deposited with the CCDC.	2022-08-12 downloaded from the CCDC.
;
_cell_angle_alpha 90
_cell_angle_beta 90
_cell_angle_gamma 90
_cell_formula_units_Z 4
_cell_length_a 16.7917(8)
_cell_length_b 15.9499(8)
_cell_length_c 24.5755(13)
_cell_measurement_reflns_used 14591
_cell_measurement_temperature 293(2)
_cell_measurement_theta_max 25.350
_cell_measurement_theta_min 1.946
_cell_volume 6582.0(6)
_computing_cell_refinement 'Bruker FRAMBO'
_computing_data_collection 'Bruker FRAMBO'
_computing_data_reduction 'Bruker SAINT'
_computing_molecular_graphics 'Bruker SHELXTL'
_computing_publication_material 'Bruker SHELXTL'
_computing_structure_refinement 'SHELXL-2018/1 (Sheldrick, 2018)'
_computing_structure_solution 'Bruker SHELXTL'
_diffrn_ambient_temperature 293(2)
_diffrn_measured_fraction_theta_full 0.999
_diffrn_measured_fraction_theta_max 0.999
_diffrn_measurement_device_type 'multiwire proportional'
_diffrn_measurement_method 'phi and omega scans'
_diffrn_radiation_type MoK\a
_diffrn_radiation_wavelength 0.71073
_diffrn_reflns_av_R_equivalents 0.0881
_diffrn_reflns_av_unetI/netI 0.0665
_diffrn_reflns_Laue_measured_fraction_full 0.999
_diffrn_reflns_Laue_measured_fraction_max 0.999
_diffrn_reflns_limit_h_max 20
_diffrn_reflns_limit_h_min -20
_diffrn_reflns_limit_k_max 19
_diffrn_reflns_limit_k_min -19
_diffrn_reflns_limit_l_max 29
_diffrn_reflns_limit_l_min -28
_diffrn_reflns_number 14591
_diffrn_reflns_point_group_measured_fraction_full 0.999
_diffrn_reflns_point_group_measured_fraction_max 0.999
_diffrn_reflns_theta_full 25.242
_diffrn_reflns_theta_max 25.350
_diffrn_reflns_theta_min 1.946
_exptl_absorpt_coefficient_mu 0.167
_exptl_absorpt_correction_type none
_exptl_crystal_colour colorless
_exptl_crystal_density_diffrn 1.610
_exptl_crystal_description block
_exptl_crystal_F_000 3368
_refine_diff_density_max 0.427
_refine_diff_density_min -0.386
_refine_diff_density_rms 0.063
_refine_ls_extinction_method none
_refine_ls_goodness_of_fit_ref 1.053
_refine_ls_hydrogen_treatment constr
_refine_ls_matrix_type full
_refine_ls_number_parameters 234
_refine_ls_number_reflns 3127
_refine_ls_number_restraints 139
_refine_ls_restrained_S_all 1.090
_refine_ls_R_factor_all 0.0725
_refine_ls_R_factor_gt 0.0522
_refine_ls_shift/su_max 0.001
_refine_ls_shift/su_mean 0.000
_refine_ls_structure_factor_coef Fsqd
_refine_ls_weighting_details 'w=1/[\s^2^(Fo^2^)+(0.0817P)^2^+1.7415P] where P=(Fo^2^+2Fc^2^)/3'
_refine_ls_weighting_scheme calc
_refine_ls_wR_factor_gt 0.1372
_refine_ls_wR_factor_ref 0.1471
_reflns_Friedel_coverage 0.000
_reflns_number_gt 2330
_reflns_number_total 3127
_reflns_threshold_expression 'I > 2\s(I)'
_cod_data_source_file d2ce01008a2.cif
_cod_data_source_block shelx
_cod_original_sg_symbol_Hall '-C 2bc 2'
_cod_original_sg_symbol_H-M 'C m c a'
_cod_database_code 7245308
_shelx_shelxl_version_number 2018/1
_shelx_space_group_comment
; 
The symmetry employed for this shelxl refinement is uniquely defined 
by the following loop, which should always be used as a source of 
symmetry information in preference to the above space-group names. 
They are only intended as comments. 
;

loop_
_space_group_symop_operation_xyz
'x, y, z'
'-x, -y+1/2, z+1/2'
'-x, y+1/2, -z+1/2'
'x, -y, -z'
'x+1/2, y+1/2, z'
'-x+1/2, -y+1, z+1/2'
'-x+1/2, y+1, -z+1/2'
'x+1/2, -y+1/2, -z'
'-x, -y, -z'
'x, y-1/2, -z-1/2'
'x, -y-1/2, z-1/2'
'-x, y, z'
'-x+1/2, -y+1/2, -z'
'x+1/2, y, -z-1/2'
'x+1/2, -y, z-1/2'
'-x+1/2, y+1/2, z'

loop_
_atom_site_label
_atom_site_type_symbol
_atom_site_fract_x
_atom_site_fract_y
_atom_site_fract_z
_atom_site_U_iso_or_equiv
_atom_site_adp_type
_atom_site_occupancy
_atom_site_site_symmetry_order
_atom_site_calc_flag
_atom_site_refinement_flags_posn
_atom_site_refinement_flags_adp
_atom_site_refinement_flags_occupancy
_atom_site_disorder_assembly
_atom_site_disorder_group
C1 C 0.64595(13) 0.60658(15) 0.51976(10) 0.0161(5) Uani 1 1 d . . . . .
C2 C 0.70002(14) 0.68066(16) 0.50869(10) 0.0186(6) Uani 1 1 d . . . . .
C3 C 0.69594(16) 0.72530(18) 0.46059(11) 0.0290(7) Uani 1 1 d . . . . .
H3 H 0.660094 0.709218 0.433698 0.035 Uiso 1 1 calc R U . . .
C4 C 0.74498(16) 0.79384(18) 0.45227(11) 0.0287(7) Uani 1 1 d . . . . .
H4 H 0.741115 0.823581 0.419829 0.034 Uiso 1 1 calc R U . . .
C5 C 0.500000 0.3305(2) 0.64882(14) 0.0182(8) Uani 1 2 d S T P . .
C6 C 0.500000 0.2575(2) 0.68850(15) 0.0216(8) Uani 1 2 d S T P . .
C7 C 0.42904(17) 0.22482(19) 0.70834(12) 0.0334(7) Uani 1 1 d . . . . .
H7 H 0.380816 0.244954 0.695082 0.040 Uiso 1 1 calc R U . . .
C8 C 0.42928(17) 0.16236(17) 0.74776(12) 0.0312(7) Uani 1 1 d . . . . .
H8 H 0.381189 0.142388 0.761336 0.037 Uiso 1 1 calc R U . . .
C9 C 0.500000 0.1295(2) 0.76705(14) 0.0216(8) Uani 1 2 d S T P . .
C10 C 0.500000 0.0615(2) 0.81013(15) 0.0210(8) Uani 1 2 d S T P . .
C11 C 0.7753(8) 0.4544(11) 0.6511(6) 0.082(5) Uani 0.43(2) 1 d D U P A 1
C12 C 0.8047(16) 0.5435(11) 0.6550(10) 0.123(7) Uani 0.43(2) 1 d D U P A 1
H12A H 0.855409 0.544324 0.673031 0.184 Uiso 0.43(2) 1 calc R U P A 1
H12B H 0.810286 0.566355 0.619048 0.184 Uiso 0.43(2) 1 calc R U P A 1
H12C H 0.767225 0.576408 0.675270 0.184 Uiso 0.43(2) 1 calc R U P A 1
C13 C 0.9081(11) 0.4221(13) 0.6942(11) 0.119(7) Uani 0.43(2) 1 d D U P A 1
H13A H 0.929786 0.371837 0.709706 0.178 Uiso 0.43(2) 1 calc R U P A 1
H13B H 0.940776 0.439981 0.664354 0.178 Uiso 0.43(2) 1 calc R U P A 1
H13C H 0.906682 0.465343 0.721412 0.178 Uiso 0.43(2) 1 calc R U P A 1
C14 C 0.7919(10) 0.3145(11) 0.6830(9) 0.092(6) Uani 0.43(2) 1 d D U P A 1
H14A H 0.831544 0.280379 0.700427 0.138 Uiso 0.43(2) 1 calc R U P A 1
H14B H 0.745240 0.317035 0.705512 0.138 Uiso 0.43(2) 1 calc R U P A 1
H14C H 0.778366 0.290515 0.648411 0.138 Uiso 0.43(2) 1 calc R U P A 1
N1 N 0.8257(10) 0.4055(11) 0.6744(9) 0.079(5) Uani 0.43(2) 1 d D U P A 1
C11' C 0.7676(4) 0.4581(5) 0.6605(3) 0.0261(19) Uani 0.57(2) 1 d D U P A 2
C12' C 0.7717(5) 0.5503(5) 0.6759(4) 0.051(2) Uani 0.57(2) 1 d D U P A 2
H12D H 0.816597 0.559488 0.699359 0.077 Uiso 0.57(2) 1 calc R U P A 2
H12E H 0.777346 0.583609 0.643638 0.077 Uiso 0.57(2) 1 calc R U P A 2
H12F H 0.723703 0.565946 0.694572 0.077 Uiso 0.57(2) 1 calc R U P A 2
C13' C 0.8239(12) 0.3195(11) 0.6556(8) 0.142(7) Uani 0.57(2) 1 d D U P A 2
H13D H 0.858260 0.283973 0.676734 0.213 Uiso 0.57(2) 1 calc R U P A 2
H13E H 0.773020 0.292915 0.651369 0.213 Uiso 0.57(2) 1 calc R U P A 2
H13F H 0.847230 0.328881 0.620494 0.213 Uiso 0.57(2) 1 calc R U P A 2
C14' C 0.8803(6) 0.4247(7) 0.7210(5) 0.064(3) Uani 0.57(2) 1 d D U P A 2
H14D H 0.904211 0.373795 0.733995 0.097 Uiso 0.57(2) 1 calc R U P A 2
H14E H 0.919141 0.456469 0.701040 0.097 Uiso 0.57(2) 1 calc R U P A 2
H14F H 0.861582 0.457093 0.751262 0.097 Uiso 0.57(2) 1 calc R U P A 2
N1' N 0.8132(7) 0.4042(7) 0.6851(5) 0.056(3) Uani 0.57(2) 1 d D U P A 2
O1 O 0.59503(9) 0.58639(10) 0.48383(7) 0.0179(4) Uani 1 1 d . . . . .
O2 O 0.65365(10) 0.57129(11) 0.56502(7) 0.0218(4) Uani 1 1 d . . . . .
O3 O 0.56698(10) 0.35833(10) 0.63460(7) 0.0220(4) Uani 1 1 d . . . . .
O4 O 0.43243(11) 0.03596(11) 0.82600(7) 0.0258(4) Uani 1 1 d . . . . .
O5 O 0.71274(11) 0.43563(13) 0.63020(8) 0.0336(5) Uani 1 1 d D . . . .
F1 F 0.500000 0.50761(12) 0.57651(8) 0.0155(4) Uani 1 2 d S T P . .
Mg1 Mg 0.500000 0.500000 0.500000 0.0125(4) Uani 1 4 d S T P . .
Mg2 Mg 0.60321(4) 0.47107(5) 0.60532(3) 0.0159(2) Uani 1 1 d . . . . .

loop_
_atom_site_aniso_label
_atom_site_aniso_U_11
_atom_site_aniso_U_22
_atom_site_aniso_U_33
_atom_site_aniso_U_23
_atom_site_aniso_U_13
_atom_site_aniso_U_12
C1 0.0171(12) 0.0150(13) 0.0161(13) -0.0014(11) 0.0007(10) 0.0007(10)
C2 0.0204(12) 0.0175(13) 0.0178(13) 0.0004(11) 0.0004(10) -0.0041(10)
C3 0.0339(15) 0.0295(17) 0.0235(15) 0.0058(13) -0.0112(12) -0.0165(13)
C4 0.0389(16) 0.0270(16) 0.0201(15) 0.0088(12) -0.0082(12) -0.0144(13)
C5 0.031(2) 0.0103(18) 0.0133(18) 0.0014(15) 0.000 0.000
C6 0.0273(19) 0.017(2) 0.021(2) 0.0050(16) 0.000 0.000
C7 0.0270(14) 0.0353(17) 0.0380(18) 0.0200(14) -0.0035(13) 0.0018(13)
C8 0.0277(14) 0.0340(17) 0.0320(16) 0.0168(14) 0.0007(12) -0.0065(13)
C9 0.030(2) 0.020(2) 0.0149(19) 0.0013(16) 0.000 0.000
C10 0.030(2) 0.0161(19) 0.0175(19) 0.0002(15) 0.000 0.000
C11 0.071(8) 0.081(7) 0.093(9) 0.028(7) -0.031(7) 0.002(6)
C12 0.134(14) 0.101(8) 0.133(14) 0.043(10) -0.095(12) 0.001(10)
C13 0.073(9) 0.160(13) 0.124(14) -0.001(12) -0.070(10) -0.005(8)
C14 0.073(8) 0.066(7) 0.136(14) 0.022(9) -0.057(8) 0.018(6)
N1 0.056(7) 0.080(7) 0.103(10) -0.022(6) -0.045(6) 0.019(5)
C11' 0.019(3) 0.040(4) 0.019(3) -0.007(3) -0.007(2) -0.004(3)
C12' 0.041(4) 0.044(4) 0.069(6) -0.008(4) -0.013(4) -0.013(3)
C13' 0.138(13) 0.111(9) 0.176(14) -0.077(9) -0.102(10) 0.068(9)
C14' 0.046(5) 0.082(6) 0.065(6) -0.006(5) -0.031(4) 0.011(4)
N1' 0.051(4) 0.053(4) 0.064(5) -0.004(4) -0.033(4) 0.009(3)
O1 0.0166(8) 0.0152(9) 0.0220(9) 0.0030(8) -0.0047(7) -0.0050(7)
O2 0.0234(9) 0.0255(10) 0.0164(10) 0.0045(8) -0.0027(7) -0.0088(8)
O3 0.0265(9) 0.0203(10) 0.0191(10) 0.0067(8) 0.0042(8) 0.0017(8)
O4 0.0307(10) 0.0288(11) 0.0178(10) 0.0074(8) -0.0034(8) -0.0057(9)
O5 0.0226(10) 0.0384(12) 0.0397(12) 0.0035(10) -0.0103(9) 0.0019(9)
F1 0.0173(9) 0.0179(11) 0.0114(10) -0.0005(8) 0.000 0.000
Mg1 0.0132(7) 0.0135(8) 0.0106(8) 0.0013(7) 0.000 0.000
Mg2 0.0156(4) 0.0161(5) 0.0159(5) 0.0030(4) -0.0006(3) 0.0003(3)

loop_
_atom_type_symbol
_atom_type_description
_atom_type_scat_dispersion_real
_atom_type_scat_dispersion_imag
_atom_type_scat_source
C C 0.0033 0.0016 'International Tables Vol C Tables 4.2.6.8 and 6.1.1.4'
H H 0.0000 0.0000 'International Tables Vol C Tables 4.2.6.8 and 6.1.1.4'
N N 0.0061 0.0033 'International Tables Vol C Tables 4.2.6.8 and 6.1.1.4'
O O 0.0106 0.0060 'International Tables Vol C Tables 4.2.6.8 and 6.1.1.4'
F F 0.0171 0.0103 'International Tables Vol C Tables 4.2.6.8 and 6.1.1.4'
Mg Mg 0.0486 0.0363 'International Tables Vol C Tables 4.2.6.8 and 6.1.1.4'

loop_
_geom_angle_atom_site_label_1
_geom_angle_atom_site_label_2
_geom_angle_atom_site_label_3
_geom_angle
_geom_angle_site_symmetry_1
_geom_angle_site_symmetry_3
_geom_angle_publ_flag
O2 C1 O1 124.9(2) . . ?
O2 C1 C2 116.6(2) . . ?
O1 C1 C2 118.4(2) . . ?
C3 C2 C4 118.2(2) . 13_666 ?
C3 C2 C1 121.7(2) . . ?
C4 C2 C1 120.1(2) 13_666 . ?
C2 C3 C4 120.3(2) . . ?
C2 C3 H3 119.9 . . ?
C4 C3 H3 119.9 . . ?
C3 C4 C2 121.6(3) . 13_666 ?
C3 C4 H4 119.2 . . ?
C2 C4 H4 119.2 13_666 . ?
O3 C5 O3 126.6(3) 12_655 . ?
O3 C5 C6 116.66(16) 12_655 . ?
O3 C5 C6 116.67(16) . . ?
C7 C6 C7 118.1(3) . 12_655 ?
C7 C6 C5 120.89(17) . . ?
C7 C6 C5 120.89(17) 12_655 . ?
C6 C7 C8 120.8(3) . . ?
C6 C7 H7 119.6 . . ?
C8 C7 H7 119.6 . . ?
C9 C8 C7 120.9(3) . . ?
C9 C8 H8 119.6 . . ?
C7 C8 H8 119.6 . . ?
C8 C9 C8 118.5(3) 12_655 . ?
C8 C9 C10 120.72(17) 12_655 . ?
C8 C9 C10 120.72(17) . . ?
O4 C10 O4 127.1(3) 12_655 . ?
O4 C10 C9 116.43(17) 12_655 . ?
O4 C10 C9 116.43(17) . . ?
O5 C11 N1 127.8(15) . . ?
O5 C11 C12 123.0(14) . . ?
N1 C11 C12 109.1(14) . . ?
C11 C12 H12A 109.5 . . ?
C11 C12 H12B 109.5 . . ?
H12A C12 H12B 109.5 . . ?
C11 C12 H12C 109.5 . . ?
H12A C12 H12C 109.5 . . ?
H12B C12 H12C 109.5 . . ?
N1 C13 H13A 109.5 . . ?
N1 C13 H13B 109.5 . . ?
H13A C13 H13B 109.5 . . ?
N1 C13 H13C 109.5 . . ?
H13A C13 H13C 109.5 . . ?
H13B C13 H13C 109.5 . . ?
N1 C14 H14A 109.5 . . ?
N1 C14 H14B 109.5 . . ?
H14A C14 H14B 109.5 . . ?
N1 C14 H14C 109.5 . . ?
H14A C14 H14C 109.5 . . ?
H14B C14 H14C 109.5 . . ?
C11 N1 C13 130.5(16) . . ?
C11 N1 C14 112.5(14) . . ?
C13 N1 C14 117.1(15) . . ?
O5 C11' N1' 121.8(8) . . ?
O5 C11' C12' 117.7(7) . . ?
N1' C11' C12' 119.8(7) . . ?
C11' C12' H12D 109.5 . . ?
C11' C12' H12E 109.5 . . ?
H12D C12' H12E 109.5 . . ?
C11' C12' H12F 109.5 . . ?
H12D C12' H12F 109.5 . . ?
H12E C12' H12F 109.5 . . ?
N1' C13' H13D 109.5 . . ?
N1' C13' H13E 109.5 . . ?
H13D C13' H13E 109.5 . . ?
N1' C13' H13F 109.5 . . ?
H13D C13' H13F 109.5 . . ?
H13E C13' H13F 109.5 . . ?
N1' C14' H14D 109.5 . . ?
N1' C14' H14E 109.5 . . ?
H14D C14' H14E 109.5 . . ?
N1' C14' H14F 109.5 . . ?
H14D C14' H14F 109.5 . . ?
H14E C14' H14F 109.5 . . ?
C11' N1' C14' 125.8(9) . . ?
C11' N1' C13' 115.4(10) . . ?
C14' N1' C13' 112.7(10) . . ?
C1 O1 Mg1 122.32(15) . . ?
C1 O1 Mg2 134.33(15) . 4_566 ?
Mg1 O1 Mg2 88.06(6) . 4_566 ?
C1 O2 Mg2 137.05(16) . . ?
C5 O3 Mg2 132.75(18) . . ?
C10 O4 Mg2 132.16(19) . 3_646 ?
C11 O5 Mg2 148.5(9) . . ?
C11' O5 Mg2 141.2(4) . . ?
Mg1 F1 Mg2 109.95(6) . 12_655 ?
Mg1 F1 Mg2 109.95(6) . . ?
Mg2 F1 Mg2 124.23(11) 12_655 . ?
F1 Mg1 F1 180.00(12) . 9_666 ?
F1 Mg1 O1 81.75(6) . 9_666 ?
F1 Mg1 O1 98.25(6) 9_666 9_666 ?
F1 Mg1 O1 98.25(6) . 12_655 ?
F1 Mg1 O1 81.75(6) 9_666 12_655 ?
O1 Mg1 O1 83.89(9) 9_666 12_655 ?
F1 Mg1 O1 81.75(6) . 4_566 ?
F1 Mg1 O1 98.25(6) 9_666 4_566 ?
O1 Mg1 O1 96.11(9) 9_666 4_566 ?
O1 Mg1 O1 180.00(9) 12_655 4_566 ?
F1 Mg1 O1 98.25(6) . . ?
F1 Mg1 O1 81.75(6) 9_666 . ?
O1 Mg1 O1 180.00(7) 9_666 . ?
O1 Mg1 O1 96.11(9) 12_655 . ?
O1 Mg1 O1 83.89(9) 4_566 . ?
F1 Mg1 Mg2 144.18(2) . 9_666 ?
F1 Mg1 Mg2 35.83(2) 9_666 9_666 ?
O1 Mg1 Mg2 80.62(5) 9_666 9_666 ?
O1 Mg1 Mg2 49.02(5) 12_655 9_666 ?
O1 Mg1 Mg2 130.98(5) 4_566 9_666 ?
O1 Mg1 Mg2 99.38(5) . 9_666 ?
F1 Mg1 Mg2 35.83(2) . 12_655 ?
F1 Mg1 Mg2 144.17(2) 9_666 12_655 ?
O1 Mg1 Mg2 49.02(5) 9_666 12_655 ?
O1 Mg1 Mg2 80.62(5) 12_655 12_655 ?
O1 Mg1 Mg2 99.38(5) 4_566 12_655 ?
O1 Mg1 Mg2 130.98(5) . 12_655 ?
Mg2 Mg1 Mg2 113.21(3) 9_666 12_655 ?
F1 Mg1 Mg2 144.17(2) . 4_566 ?
F1 Mg1 Mg2 35.83(2) 9_666 4_566 ?
O1 Mg1 Mg2 130.98(5) 9_666 4_566 ?
O1 Mg1 Mg2 99.38(5) 12_655 4_566 ?
O1 Mg1 Mg2 80.62(5) 4_566 4_566 ?
O1 Mg1 Mg2 49.02(5) . 4_566 ?
Mg2 Mg1 Mg2 66.79(3) 9_666 4_566 ?
Mg2 Mg1 Mg2 180.0 12_655 4_566 ?
F1 Mg1 Mg2 35.82(2) . . ?
F1 Mg1 Mg2 144.18(2) 9_666 . ?
O1 Mg1 Mg2 99.38(5) 9_666 . ?
O1 Mg1 Mg2 130.98(5) 12_655 . ?
O1 Mg1 Mg2 49.02(5) 4_566 . ?
O1 Mg1 Mg2 80.62(5) . . ?
Mg2 Mg1 Mg2 180.00(3) 9_666 . ?
Mg2 Mg1 Mg2 66.78(3) 12_655 . ?
Mg2 Mg1 Mg2 113.22(3) 4_566 . ?
F1 Mg2 O5 176.19(9) . . ?
F1 Mg2 O3 97.26(8) . . ?
O5 Mg2 O3 85.28(8) . . ?
F1 Mg2 O2 87.66(7) . . ?
O5 Mg2 O2 89.33(8) . . ?
O3 Mg2 O2 168.46(8) . . ?
F1 Mg2 O4 83.70(8) . 3_656 ?
O5 Mg2 O4 99.01(9) . 3_656 ?
O3 Mg2 O4 93.86(8) . 3_656 ?
O2 Mg2 O4 97.06(8) . 3_656 ?
F1 Mg2 O1 74.39(7) . 4_566 ?
O5 Mg2 O1 102.93(8) . 4_566 ?
O3 Mg2 O1 88.16(7) . 4_566 ?
O2 Mg2 O1 83.11(7) . 4_566 ?
O4 Mg2 O1 158.06(7) 3_656 4_566 ?
F1 Mg2 Mg1 34.22(5) . . ?
O5 Mg2 Mg1 142.31(7) . . ?
O3 Mg2 Mg1 104.84(6) . . ?
O2 Mg2 Mg1 73.60(5) . . ?
O4 Mg2 Mg1 115.99(6) 3_656 . ?
O1 Mg2 Mg1 42.91(4) 4_566 . ?
F1 Mg2 Mg2 27.89(5) . 12_655 ?
O5 Mg2 Mg2 155.64(6) . 12_655 ?
O3 Mg2 Mg2 72.56(5) . 12_655 ?
O2 Mg2 Mg2 114.25(5) . 12_655 ?
O4 Mg2 Mg2 73.18(5) 3_656 12_655 ?
O1 Mg2 Mg2 86.69(4) 4_566 12_655 ?
Mg1 Mg2 Mg2 56.607(14) . 12_655 ?

loop_
_geom_bond_atom_site_label_1
_geom_bond_atom_site_label_2
_geom_bond_distance
_geom_bond_site_symmetry_2
_geom_bond_publ_flag
C1 O2 1.253(3) . ?
C1 O1 1.271(3) . ?
C1 C2 1.515(3) . ?
C2 C3 1.382(4) . ?
C2 C4 1.392(4) 13_666 ?
C3 C4 1.384(4) . ?
C3 H3 0.9300 . ?
C4 H4 0.9300 . ?
C5 O3 1.259(2) 12_655 ?
C5 O3 1.259(2) . ?
C5 C6 1.518(5) . ?
C6 C7 1.389(3) . ?
C6 C7 1.389(3) 12_655 ?
C7 C8 1.390(4) . ?
C7 H7 0.9300 . ?
C8 C9 1.382(3) . ?
C8 H8 0.9300 . ?
C9 C10 1.516(5) . ?
C10 O4 1.267(2) 12_655 ?
C10 O4 1.267(2) . ?
C11 O5 1.207(13) . ?
C11 N1 1.285(13) . ?
C11 C12 1.508(14) . ?
C12 H12A 0.9600 . ?
C12 H12B 0.9600 . ?
C12 H12C 0.9600 . ?
C13 N1 1.490(12) . ?
C13 H13A 0.9600 . ?
C13 H13B 0.9600 . ?
C13 H13C 0.9600 . ?
C14 N1 1.573(14) . ?
C14 H14A 0.9600 . ?
C14 H14B 0.9600 . ?
C14 H14C 0.9600 . ?
C11' O5 1.237(6) . ?
C11' N1' 1.301(8) . ?
C11' C12' 1.520(9) . ?
C12' H12D 0.9600 . ?
C12' H12E 0.9600 . ?
C12' H12F 0.9600 . ?
C13' N1' 1.544(12) . ?
C13' H13D 0.9600 . ?
C13' H13E 0.9600 . ?
C13' H13F 0.9600 . ?
C14' N1' 1.468(9) . ?
C14' H14D 0.9600 . ?
C14' H14E 0.9600 . ?
C14' H14F 0.9600 . ?
O1 Mg1 2.1454(15) . ?
O1 Mg2 2.3788(19) 4_566 ?
O2 Mg2 2.0624(18) . ?
O3 Mg2 2.0301(18) . ?
O4 Mg2 2.068(2) 3_646 ?
O5 Mg2 2.0189(19) . ?
F1 Mg1 1.8842(19) . ?
F1 Mg2 1.9608(12) 12_655 ?
F1 Mg2 1.9608(12) . ?
Mg1 Mg2 3.1489(8) 9_666 ?
Mg1 Mg2 3.1489(8) 12_655 ?
Mg1 Mg2 3.1489(8) 4_566 ?
Mg1 Mg2 3.1490(8) . ?
Mg2 Mg2 3.4662(15) 12_655 ?
